data_4310923
loop_
_publ_author_name
'Andreas Gutzmann'
'Christian N\"ather'
'Wolfgang Bensch'

_publ_section_title
;
 Synthesis, Crystal Structures, and Optical Properties of Two New Layered
 Quaternary Tantalum Thiophosphates and the Thermal Conversion of
 Cs4Ta4P4S24 into Cs2Ta2P2S12
;
_journal_name_full 'Inorganic Chemistry'
_journal_page_first 2998
_journal_page_last 3004
_journal_paper_doi 10.1021/ic035273k
_journal_volume 43
_journal_year 2004
_chemical_formula_sum 'Cs4 P4 S24 Ta4'
_chemical_formula_weight 2148.76
_chemical_name_systematic
; 
 ? 
;
_space_group_IT_number 14
_symmetry_cell_setting monoclinic
_symmetry_space_group_name_Hall '-P 2yn'
_symmetry_space_group_name_H-M 'P 1 21/n 1'
_atom_sites_solution_hydrogens geom
_atom_sites_solution_primary direct
_atom_sites_solution_secondary difmap
_audit_creation_method SHELXL-97
_cell_angle_alpha 90.00
_cell_angle_beta 106.19(3)
_cell_angle_gamma 90.00
_cell_formula_units_Z 4
_cell_length_a 14.298(3)
_cell_length_b 17.730(4)
_cell_length_c 16.058(3)
_cell_measurement_temperature 293(2)
_cell_volume 3909.3(15)
_computing_structure_refinement 'SHELXL-97 (Sheldrick, 1997)'
_computing_structure_solution 'SHELXS-97 (Sheldrick, 1990)'
_diffrn_ambient_temperature 293(2)
_diffrn_measured_fraction_theta_full 0.930
_diffrn_measured_fraction_theta_max 0.930
_diffrn_radiation_monochromator graphite
_diffrn_radiation_source 'fine-focus sealed tube'
_diffrn_radiation_type MoK\a
_diffrn_radiation_wavelength 0.71073
_diffrn_reflns_av_R_equivalents 0.0582
_diffrn_reflns_av_sigmaI/netI 0.0400
_diffrn_reflns_limit_h_max 17
_diffrn_reflns_limit_h_min -17
_diffrn_reflns_limit_k_max 23
_diffrn_reflns_limit_k_min -23
_diffrn_reflns_limit_l_max 21
_diffrn_reflns_limit_l_min -21
_diffrn_reflns_number 35147
_diffrn_reflns_theta_full 28.04
_diffrn_reflns_theta_max 28.04
_diffrn_reflns_theta_min 2.24
_exptl_absorpt_coefficient_mu 16.283
_exptl_crystal_density_diffrn 3.651
_exptl_crystal_density_method 'not measured'
_exptl_crystal_F_000 3824
_refine_diff_density_max 1.705
_refine_diff_density_min -1.686
_refine_diff_density_rms 0.278
_refine_ls_extinction_coef 0.00034(3)
_refine_ls_extinction_expression Fc^*^=kFc[1+0.001xFc^2^\l^3^/sin(2\q)]^-1/4^
_refine_ls_extinction_method SHELXL
_refine_ls_goodness_of_fit_ref 1.014
_refine_ls_hydrogen_treatment mixed
_refine_ls_matrix_type full
_refine_ls_number_parameters 326
_refine_ls_number_reflns 8812
_refine_ls_number_restraints 0
_refine_ls_restrained_S_all 1.014
_refine_ls_R_factor_all 0.0481
_refine_ls_R_factor_gt 0.0352
_refine_ls_shift/su_max 0.003
_refine_ls_shift/su_mean 0.000
_refine_ls_structure_factor_coef Fsqd
_refine_ls_weighting_details 'calc w=1/[\s^2^(Fo^2^)+(0.0550P)^2^+0.0000P] where P=(Fo^2^+2Fc^2^)/3'
_refine_ls_weighting_scheme calc
_refine_ls_wR_factor_gt 0.0831
_refine_ls_wR_factor_ref 0.0891
_reflns_number_gt 7163
_reflns_number_total 8812
_reflns_threshold_expression >2sigma(I)
_cod_data_source_file ic035273ksi20031105_083449_2.cif
_cod_data_source_block slagu662
_cod_original_cell_volume 3909.2(14)
_cod_database_code 4310923

loop_
_symmetry_equiv_pos_as_xyz
'x, y, z'
'-x+1/2, y+1/2, -z+1/2'
'-x, -y, -z'
'x-1/2, -y-1/2, z-1/2'

loop_
_atom_site_label
_atom_site_type_symbol
_atom_site_fract_x
_atom_site_fract_y
_atom_site_fract_z
_atom_site_U_iso_or_equiv
_atom_site_adp_type
_atom_site_occupancy
_atom_site_symmetry_multiplicity
_atom_site_calc_flag
_atom_site_refinement_flags
_atom_site_disorder_assembly
_atom_site_disorder_group
Ta2 Ta 0.13446(2) 0.227937(17) 0.809389(19) 0.01620(8) Uani 1 1 d . . .
Ta3 Ta 0.17141(2) 0.376280(17) 1.34087(2) 0.01711(8) Uani 1 1 d . . .
Ta4 Ta 0.21196(3) 0.212959(17) 1.23403(2) 0.01833(8) Uani 1 1 d . . .
Ta1 Ta 0.25002(2) 0.390857(17) 0.757482(19) 0.01712(8) Uani 1 1 d . . .
Cs1 Cs 0.49339(5) 0.51633(3) 0.62385(4) 0.03262(14) Uani 1 1 d . . .
Cs2 Cs -0.13187(5) 0.33364(4) 1.03227(4) 0.04047(16) Uani 1 1 d . . .
Cs3 Cs 0.35887(6) 0.43738(4) 1.04889(4) 0.04293(17) Uani 1 1 d . . .
Cs4 Cs -0.05634(6) 0.37185(5) 0.50174(6) 0.0531(2) Uani 1 1 d . . .
P1 P 0.29525(18) 0.04230(12) 1.29828(14) 0.0249(4) Uani 1 1 d . . .
P2 P 0.30993(17) 0.56519(11) 0.83140(13) 0.0195(4) Uani 1 1 d . . .
P3 P 0.15794(17) 0.21651(12) 1.01901(13) 0.0208(4) Uani 1 1 d . . .
P4 P 0.25247(16) 0.38919(11) 1.55264(13) 0.0184(4) Uani 1 1 d . . .
S1 S 0.13731(16) 0.28960(11) 0.67083(13) 0.0218(4) Uani 1 1 d . . .
S2 S 0.20026(16) 0.14242(11) 0.93799(13) 0.0214(4) Uani 1 1 d . . .
S3 S 0.18007(18) 0.10485(12) 1.32155(15) 0.0277(5) Uani 1 1 d . . .
S4 S 0.27580(16) 0.44786(12) 1.26183(14) 0.0245(4) Uani 1 1 d . . .
S5 S 0.31925(15) 0.28157(11) 1.33387(13) 0.0215(4) Uani 1 1 d . . .
S6 S 0.10185(16) 0.32872(12) 1.19099(13) 0.0240(4) Uani 1 1 d . . .
S7 S 0.39056(17) 0.48243(11) 0.79214(15) 0.0249(4) Uani 1 1 d . . .
S8 S 0.00158(16) 0.16795(12) 0.74277(14) 0.0245(4) Uani 1 1 d . . .
S9 S 0.06588(16) 0.26032(12) 1.28085(13) 0.0229(4) Uani 1 1 d . . .
S10 S 0.25635(17) 0.14004(12) 0.76600(14) 0.0241(4) Uani 1 1 d . . .
S11 S 0.30309(18) 0.44142(13) 1.46030(13) 0.0269(5) Uani 1 1 d . . .
S12 S 0.07520(16) 0.35703(11) 0.74530(14) 0.0228(4) Uani 1 1 d . . .
S13 S 0.08642(19) 0.29513(12) 0.93130(15) 0.0281(5) Uani 1 1 d . . .
S14 S 0.19204(17) 0.49637(11) 0.83356(14) 0.0238(4) Uani 1 1 d . . .
S15 S 0.17684(16) 0.46108(11) 0.60912(13) 0.0219(4) Uani 1 1 d . . .
S16 S 0.17059(16) 0.30527(11) 1.47715(13) 0.0214(4) Uani 1 1 d . . .
S17 S 0.35447(16) 0.34498(12) 0.65695(13) 0.0223(4) Uani 1 1 d . . .
S18 S 0.07600(18) 0.16780(13) 1.08918(14) 0.0284(5) Uani 1 1 d . . .
S19 S 0.31134(17) 0.30457(12) 0.86151(13) 0.0242(4) Uani 1 1 d . . .
S20 S 0.27542(18) 0.26196(13) 1.10859(13) 0.0269(5) Uani 1 1 d . . .
S21 S 0.3252(2) 0.11598(13) 1.20930(19) 0.0342(5) Uani 1 1 d . . .
S22 S 0.05317(18) 0.45586(13) 1.33488(17) 0.0317(5) Uani 1 1 d . . .
S23 S 0.3771(2) 0.61346(13) 0.94269(14) 0.0301(5) Uani 1 1 d . . .
S24 S 0.4010(3) 0.0174(2) 1.4010(2) 0.0642(11) Uani 1 1 d . . .

loop_
_atom_site_aniso_label
_atom_site_aniso_U_11
_atom_site_aniso_U_22
_atom_site_aniso_U_33
_atom_site_aniso_U_23
_atom_site_aniso_U_13
_atom_site_aniso_U_12
Ta2 0.02040(18) 0.01429(14) 0.01465(14) 0.00039(10) 0.00614(11) -0.00041(10)
Ta3 0.02000(18) 0.01598(15) 0.01542(15) -0.00128(11) 0.00505(11) -0.00124(10)
Ta4 0.02429(19) 0.01641(15) 0.01544(15) -0.00139(11) 0.00744(11) -0.00155(11)
Ta1 0.02403(18) 0.01390(15) 0.01475(15) 0.00012(10) 0.00757(11) -0.00110(11)
Cs1 0.0290(3) 0.0368(3) 0.0328(3) -0.0110(2) 0.0098(2) -0.0001(2)
Cs2 0.0385(4) 0.0411(4) 0.0380(3) 0.0060(3) 0.0042(3) -0.0007(3)
Cs3 0.0670(5) 0.0289(3) 0.0324(3) 0.0053(2) 0.0130(3) -0.0003(3)
Cs4 0.0275(4) 0.0584(5) 0.0671(5) 0.0198(4) 0.0030(3) -0.0005(3)
P1 0.0298(13) 0.0188(10) 0.0242(10) -0.0029(8) 0.0045(8) 0.0023(8)
P2 0.0282(12) 0.0150(9) 0.0169(9) -0.0010(7) 0.0092(8) -0.0016(7)
P3 0.0276(12) 0.0207(10) 0.0163(9) -0.0017(7) 0.0096(8) -0.0059(8)
P4 0.0226(11) 0.0202(9) 0.0135(9) -0.0006(7) 0.0068(7) -0.0020(7)
S1 0.0275(12) 0.0215(9) 0.0181(9) 0.0002(7) 0.0089(7) -0.0030(7)
S2 0.0250(11) 0.0217(9) 0.0169(9) 0.0010(7) 0.0050(7) 0.0021(7)
S3 0.0388(14) 0.0224(10) 0.0272(10) 0.0036(8) 0.0180(9) 0.0042(8)
S4 0.0271(12) 0.0210(9) 0.0263(10) 0.0050(8) 0.0093(8) -0.0005(7)
S5 0.0207(11) 0.0228(9) 0.0203(9) -0.0050(7) 0.0044(7) -0.0007(7)
S6 0.0278(12) 0.0229(10) 0.0185(9) 0.0000(7) 0.0017(7) -0.0006(7)
S7 0.0263(12) 0.0196(9) 0.0325(11) -0.0065(8) 0.0142(8) -0.0020(7)
S8 0.0241(12) 0.0218(10) 0.0252(10) 0.0008(8) 0.0031(7) -0.0058(7)
S9 0.0233(11) 0.0214(10) 0.0246(10) -0.0025(7) 0.0077(7) -0.0025(7)
S10 0.0270(12) 0.0201(9) 0.0241(10) -0.0053(7) 0.0051(8) 0.0026(7)
S11 0.0351(13) 0.0324(11) 0.0154(9) -0.0023(8) 0.0108(8) -0.0147(9)
S12 0.0236(11) 0.0188(9) 0.0268(10) 0.0017(7) 0.0087(8) 0.0015(7)
S13 0.0391(14) 0.0245(10) 0.0245(10) 0.0003(8) 0.0152(9) 0.0057(8)
S14 0.0288(12) 0.0187(9) 0.0283(10) -0.0016(7) 0.0151(8) -0.0026(7)
S15 0.0298(12) 0.0183(9) 0.0194(9) 0.0026(7) 0.0099(7) 0.0041(7)
S16 0.0293(12) 0.0175(9) 0.0181(9) -0.0015(7) 0.0077(7) -0.0064(7)
S17 0.0226(11) 0.0257(10) 0.0185(9) -0.0031(7) 0.0055(7) 0.0042(7)
S18 0.0352(13) 0.0319(11) 0.0213(10) -0.0050(8) 0.0131(8) -0.0173(9)
S19 0.0279(12) 0.0203(9) 0.0213(9) 0.0024(7) 0.0020(7) -0.0008(7)
S20 0.0343(13) 0.0287(11) 0.0182(9) -0.0018(8) 0.0082(8) -0.0147(8)
S21 0.0403(15) 0.0215(10) 0.0523(15) -0.0033(9) 0.0318(12) -0.0017(9)
S22 0.0302(13) 0.0242(11) 0.0434(13) 0.0027(9) 0.0149(9) 0.0092(8)
S23 0.0455(15) 0.0249(11) 0.0196(10) -0.0046(8) 0.0087(9) -0.0061(9)
S24 0.062(2) 0.064(2) 0.0436(17) -0.0230(15) -0.0221(14) 0.0297(17)

loop_
_atom_type_symbol
_atom_type_description
_atom_type_scat_dispersion_real
_atom_type_scat_dispersion_imag
_atom_type_scat_source
P P 0.1023 0.0942 'International Tables Vol C Tables 4.2.6.8 and 6.1.1.4'
S S 0.1246 0.1234 'International Tables Vol C Tables 4.2.6.8 and 6.1.1.4'
Cs Cs -0.3680 2.1192 'International Tables Vol C Tables 4.2.6.8 and 6.1.1.4'
Ta Ta -0.7052 6.5227 'International Tables Vol C Tables 4.2.6.8 and 6.1.1.4'

loop_
_geom_angle_atom_site_label_1
_geom_angle_atom_site_label_2
_geom_angle_atom_site_label_3
_geom_angle
_geom_angle_site_symmetry_1
_geom_angle_site_symmetry_3
_geom_angle_publ_flag
S8 Ta2 S1 90.28(8) . . ?
S8 Ta2 S2 100.57(8) . . ?
S1 Ta2 S2 154.18(7) . . ?
S8 Ta2 S13 102.74(9) . . ?
S1 Ta2 S13 123.87(7) . . ?
S2 Ta2 S13 76.74(7) . . ?
S8 Ta2 S12 95.38(8) . . ?
S1 Ta2 S12 48.16(7) . . ?
S2 Ta2 S12 150.93(7) . . ?
S13 Ta2 S12 76.12(7) . . ?
S8 Ta2 S10 97.76(8) . . ?
S1 Ta2 S10 80.97(7) . . ?
S2 Ta2 S10 74.44(7) . . ?
S13 Ta2 S10 147.14(7) . . ?
S12 Ta2 S10 127.35(7) . . ?
S8 Ta2 S19 168.33(8) . . ?
S1 Ta2 S19 79.31(7) . . ?
S2 Ta2 S19 86.97(7) . . ?
S13 Ta2 S19 87.58(8) . . ?
S12 Ta2 S19 81.69(7) . . ?
S10 Ta2 S19 75.54(7) . . ?
S8 Ta2 Cs1 49.01(6) . 2_546 ?
S1 Ta2 Cs1 134.29(5) . 2_546 ?
S2 Ta2 Cs1 51.56(5) . 2_546 ?
S13 Ta2 Cs1 89.55(6) . 2_546 ?
S12 Ta2 Cs1 137.95(5) . 2_546 ?
S10 Ta2 Cs1 84.78(5) . 2_546 ?
S19 Ta2 Cs1 137.81(4) . 2_546 ?
S22 Ta3 S6 94.64(9) . . ?
S22 Ta3 S16 99.76(9) . . ?
S6 Ta3 S16 124.97(7) . . ?
S22 Ta3 S4 102.12(9) . . ?
S6 Ta3 S4 79.53(7) . . ?
S16 Ta3 S4 145.42(7) . . ?
S22 Ta3 S11 98.06(9) . . ?
S6 Ta3 S11 153.22(7) . . ?
S16 Ta3 S11 75.87(7) . . ?
S4 Ta3 S11 74.81(7) . . ?
S22 Ta3 S9 97.70(9) . . ?
S6 Ta3 S9 47.98(7) . . ?
S16 Ta3 S9 77.44(7) . . ?
S4 Ta3 S9 125.06(7) . . ?
S11 Ta3 S9 150.89(7) . . ?
S22 Ta3 S5 174.80(8) . . ?
S6 Ta3 S5 81.74(7) . . ?
S16 Ta3 S5 85.40(7) . . ?
S4 Ta3 S5 73.61(7) . . ?
S11 Ta3 S5 83.80(7) . . ?
S9 Ta3 S5 82.69(7) . . ?
S5 Ta4 S21 98.28(9) . . ?
S5 Ta4 S3 102.13(8) . . ?
S21 Ta4 S3 77.68(8) . . ?
S5 Ta4 S9 93.66(7) . . ?
S21 Ta4 S9 154.73(7) . . ?
S3 Ta4 S9 78.08(7) . . ?
S5 Ta4 S6 90.27(7) . . ?
S21 Ta4 S6 153.63(8) . . ?
S3 Ta4 S6 124.95(8) . . ?
S9 Ta4 S6 47.45(7) . . ?
S5 Ta4 S20 93.21(7) . . ?
S21 Ta4 S20 73.72(8) . . ?
S3 Ta4 S20 149.16(7) . . ?
S9 Ta4 S20 127.91(8) . . ?
S6 Ta4 S20 80.97(8) . . ?
S5 Ta4 S18 163.72(7) . . ?
S21 Ta4 S18 90.11(9) . . ?
S3 Ta4 S18 93.25(8) . . ?
S9 Ta4 S18 84.24(7) . . ?
S6 Ta4 S18 76.40(7) . . ?
S20 Ta4 S18 75.70(7) . . ?
S19 Ta1 S14 105.03(8) . . ?
S19 Ta1 S7 98.75(8) . . ?
S14 Ta1 S7 76.27(7) . . ?
S19 Ta1 S12 93.91(8) . . ?
S14 Ta1 S12 76.08(7) . . ?
S7 Ta1 S12 151.74(7) . . ?
S19 Ta1 S1 89.00(8) . . ?
S14 Ta1 S1 123.25(7) . . ?
S7 Ta1 S1 156.47(7) . . ?
S12 Ta1 S1 47.87(7) . . ?
S19 Ta1 S17 94.32(8) . . ?
S14 Ta1 S17 149.19(7) . . ?
S7 Ta1 S17 77.26(7) . . ?
S12 Ta1 S17 126.99(7) . . ?
S1 Ta1 S17 80.04(7) . . ?
S19 Ta1 S15 164.96(7) . . ?
S14 Ta1 S15 89.20(7) . . ?
S7 Ta1 S15 89.22(8) . . ?
S12 Ta1 S15 84.67(7) . . ?
S1 Ta1 S15 78.93(7) . . ?
S17 Ta1 S15 74.92(7) . . ?
S19 Ta1 Cs3 54.09(6) . . ?
S14 Ta1 Cs3 55.23(5) . . ?
S7 Ta1 Cs3 68.62(6) . . ?
S12 Ta1 Cs3 99.73(6) . . ?
S1 Ta1 Cs3 131.89(5) . . ?
S17 Ta1 Cs3 126.68(5) . . ?
S15 Ta1 Cs3 140.91(5) . . ?
S4 Cs1 S8 70.36(6) 3_667 2_556 ?
S4 Cs1 S7 99.91(6) 3_667 . ?
S8 Cs1 S7 65.71(5) 2_556 . ?
S4 Cs1 S11 158.12(6) 3_667 1_554 ?
S8 Cs1 S11 130.38(6) 2_556 1_554 ?
S7 Cs1 S11 96.30(5) . 1_554 ?
S4 Cs1 S2 128.06(5) 3_667 2_556 ?
S8 Cs1 S2 63.30(5) 2_556 2_556 ?
S7 Cs1 S2 81.80(5) . 2_556 ?
S11 Cs1 S2 68.72(6) 1_554 2_556 ?
S4 Cs1 S18 86.60(6) 3_667 4_665 ?
S8 Cs1 S18 149.94(5) 2_556 4_665 ?
S7 Cs1 S18 101.16(5) . 4_665 ?
S11 Cs1 S18 75.87(6) 1_554 4_665 ?
S2 Cs1 S18 144.56(6) 2_556 4_665 ?
S4 Cs1 S11 52.71(5) 3_667 3_667 ?
S8 Cs1 S11 101.10(6) 2_556 3_667 ?
S7 Cs1 S11 152.59(6) . 3_667 ?
S11 Cs1 S11 109.83(5) 1_554 3_667 ?
S2 Cs1 S11 114.82(6) 2_556 3_667 ?
S18 Cs1 S11 78.18(6) 4_665 3_667 ?
S4 Cs1 S17 123.67(5) 3_667 . ?
S8 Cs1 S17 117.84(6) 2_556 . ?
S7 Cs1 S17 52.61(5) . . ?
S11 Cs1 S17 57.53(5) 1_554 . ?
S2 Cs1 S17 98.64(5) 2_556 . ?
S18 Cs1 S17 59.47(5) 4_665 . ?
S11 Cs1 S17 137.33(5) 3_667 . ?
S4 Cs1 P4 153.84(5) 3_667 1_554 ?
S8 Cs1 P4 119.10(5) 2_556 1_554 ?
S7 Cs1 P4 66.89(5) . 1_554 ?
S11 Cs1 P4 30.67(4) 1_554 1_554 ?
S2 Cs1 P4 74.20(5) 2_556 1_554 ?
S18 Cs1 P4 74.72(6) 4_665 1_554 ?
S11 Cs1 P4 136.72(5) 3_667 1_554 ?
S17 Cs1 P4 30.35(4) . 1_554 ?
S4 Cs1 Cs1 104.73(5) 3_667 3_666 ?
S8 Cs1 Cs1 136.32(5) 2_556 3_666 ?
S7 Cs1 Cs1 151.69(5) . 3_666 ?
S11 Cs1 Cs1 56.49(4) 1_554 3_666 ?
S2 Cs1 Cs1 93.59(4) 2_556 3_666 ?
S18 Cs1 Cs1 67.06(4) 4_665 3_666 ?
S11 Cs1 Cs1 53.34(4) 3_667 3_666 ?
S17 Cs1 Cs1 101.18(4) . 3_666 ?
P4 Cs1 Cs1 84.94(4) 1_554 3_666 ?
S4 Cs1 S3 49.69(5) 3_667 4_665 ?
S8 Cs1 S3 91.79(5) 2_556 4_665 ?
S7 Cs1 S3 68.59(5) . 4_665 ?
S11 Cs1 S3 125.69(6) 1_554 4_665 ?
S2 Cs1 S3 147.63(5) 2_556 4_665 ?
S18 Cs1 S3 58.22(5) 4_665 4_665 ?
S11 Cs1 S3 88.86(5) 3_667 4_665 ?
S17 Cs1 S3 73.98(5) . 4_665 ?
P4 Cs1 S3 104.26(5) 1_554 4_665 ?
Cs1 Cs1 S3 118.67(4) 3_666 4_665 ?
S4 Cs1 Ta2 96.68(4) 3_667 2_556 ?
S8 Cs1 Ta2 28.71(4) 2_556 2_556 ?
S7 Cs1 Ta2 70.46(4) . 2_556 ?
S11 Cs1 Ta2 102.55(5) 1_554 2_556 ?
S2 Cs1 Ta2 34.59(3) 2_556 2_556 ?
S18 Cs1 Ta2 171.38(4) 4_665 2_556 ?
S11 Cs1 Ta2 110.15(4) 3_667 2_556 ?
S17 Cs1 Ta2 112.40(4) . 2_556 ?
P4 Cs1 Ta2 99.52(4) 1_554 2_556 ?
Cs1 Cs1 Ta2 119.38(3) 3_666 2_556 ?
S3 Cs1 Ta2 118.39(3) 4_665 2_556 ?
S24 Cs2 S6 101.03(7) 4_565 . ?
S24 Cs2 S16 125.95(6) 4_565 4_565 ?
S6 Cs2 S16 131.02(5) . 4_565 ?
S24 Cs2 S5 85.55(8) 4_565 4_565 ?
S6 Cs2 S5 120.96(6) . 4_565 ?
S16 Cs2 S5 58.06(5) 4_565 4_565 ?
S24 Cs2 S23 99.36(9) 4_565 3_567 ?
S6 Cs2 S23 129.86(5) . 3_567 ?
S16 Cs2 S23 60.94(5) 4_565 3_567 ?
S5 Cs2 S23 105.86(6) 4_565 3_567 ?
S24 Cs2 S17 171.42(9) 4_565 4_566 ?
S6 Cs2 S17 77.25(5) . 4_566 ?
S16 Cs2 S17 54.19(5) 4_565 4_566 ?
S5 Cs2 S17 88.17(5) 4_565 4_566 ?
S23 Cs2 S17 87.98(5) 3_567 4_566 ?
S24 Cs2 S3 55.48(6) 4_565 4_565 ?
S6 Cs2 S3 156.10(5) . 4_565 ?
S16 Cs2 S3 71.06(5) 4_565 4_565 ?
S5 Cs2 S3 58.59(5) 4_565 4_565 ?
S23 Cs2 S3 65.11(5) 3_567 4_565 ?
S17 Cs2 S3 125.22(5) 4_566 4_565 ?
S24 Cs2 S14 80.68(9) 4_565 3_567 ?
S6 Cs2 S14 86.12(5) . 3_567 ?
S16 Cs2 S14 112.04(5) 4_565 3_567 ?
S5 Cs2 S14 151.66(5) 4_565 3_567 ?
S23 Cs2 S14 52.96(5) 3_567 3_567 ?
S17 Cs2 S14 107.45(5) 4_566 3_567 ?
S3 Cs2 S14 93.36(5) 4_565 3_567 ?
S24 Cs2 S13 68.21(9) 4_565 . ?
S6 Cs2 S13 66.60(5) . . ?
S16 Cs2 S13 115.33(5) 4_565 . ?
S5 Cs2 S13 62.03(5) 4_565 . ?
S23 Cs2 S13 162.36(5) 3_567 . ?
S17 Cs2 S13 103.62(5) 4_566 . ?
S3 Cs2 S13 97.25(5) 4_565 . ?
S14 Cs2 S13 132.38(5) 3_567 . ?
S24 Cs2 S18 117.76(9) 4_565 . ?
S6 Cs2 S18 49.57(5) . . ?
S16 Cs2 S18 91.94(5) 4_565 . ?
S5 Cs2 S18 75.28(5) 4_565 . ?
S23 Cs2 S18 142.69(5) 3_567 . ?
S17 Cs2 S18 54.71(5) 4_566 . ?
S3 Cs2 S18 133.25(5) 4_565 . ?
S14 Cs2 S18 133.05(5) 3_567 . ?
S13 Cs2 S18 50.34(4) . . ?
S24 Cs2 P2 101.25(9) 4_565 3_567 ?
S6 Cs2 P2 102.70(5) . 3_567 ?
S16 Cs2 P2 82.78(5) 4_565 3_567 ?
S5 Cs2 P2 133.79(5) 4_565 3_567 ?
S23 Cs2 P2 28.04(5) 3_567 3_567 ?
S17 Cs2 P2 87.32(5) 4_566 3_567 ?
S3 Cs2 P2 87.75(5) 4_565 3_567 ?
S14 Cs2 P2 29.55(4) 3_567 3_567 ?
S13 Cs2 P2 161.87(5) . 3_567 ?
S18 Cs2 P2 134.28(5) . 3_567 ?
S24 Cs2 P1 27.24(6) 4_565 4_565 ?
S6 Cs2 P1 126.38(5) . 4_565 ?
S16 Cs2 P1 98.79(5) 4_565 4_565 ?
S5 Cs2 P1 65.13(5) 4_565 4_565 ?
S23 Cs2 P1 87.66(6) 3_567 4_565 ?
S17 Cs2 P1 150.52(5) 4_566 4_565 ?
S3 Cs2 P1 29.74(5) 4_565 4_565 ?
S14 Cs2 P1 92.91(5) 3_567 4_565 ?
S13 Cs2 P1 75.68(5) . 4_565 ?
S18 Cs2 P1 123.73(5) . 4_565 ?
P2 Cs2 P1 101.91(5) 3_567 4_565 ?
S20 Cs3 S23 163.65(6) . . ?
S20 Cs3 S8 58.79(5) . 4_666 ?
S23 Cs3 S8 137.49(6) . 4_666 ?
S20 Cs3 S19 70.50(5) . . ?
S23 Cs3 S19 100.73(5) . . ?
S8 Cs3 S19 107.01(5) 4_666 . ?
S20 Cs3 S3 115.43(6) . 2_557 ?
S23 Cs3 S3 67.57(5) . 2_557 ?
S8 Cs3 S3 93.72(5) 4_666 2_557 ?
S19 Cs3 S3 157.53(6) . 2_557 ?
S20 Cs3 S14 108.46(5) . . ?
S23 Cs3 S14 55.57(5) . . ?
S8 Cs3 S14 165.88(5) 4_666 . ?
S19 Cs3 S14 60.51(5) . . ?
S3 Cs3 S14 97.79(5) 2_557 . ?
S20 Cs3 S23 100.68(6) . 3_667 ?
S23 Cs3 S23 91.13(6) . 3_667 ?
S8 Cs3 S23 63.16(6) 4_666 3_667 ?
S19 Cs3 S23 80.60(6) . 3_667 ?
S3 Cs3 S23 117.48(6) 2_557 3_667 ?
S14 Cs3 S23 117.52(5) . 3_667 ?
S20 Cs3 S4 66.48(5) . . ?
S23 Cs3 S4 116.81(5) . . ?
S8 Cs3 S4 61.48(5) 4_666 . ?
S19 Cs3 S4 134.53(5) . . ?
S3 Cs3 S4 49.62(5) 2_557 . ?
S14 Cs3 S4 121.30(5) . . ?
S23 Cs3 S4 120.86(6) 3_667 . ?
S20 Cs3 S7 116.30(5) . 3_667 ?
S23 Cs3 S7 79.93(5) . 3_667 ?
S8 Cs3 S7 57.56(5) 4_666 3_667 ?
S19 Cs3 S7 131.50(5) . 3_667 ?
S3 Cs3 S7 67.26(5) 2_557 3_667 ?
S14 Cs3 S7 135.03(5) . 3_667 ?
S23 Cs3 S7 51.00(5) 3_667 3_667 ?
S4 Cs3 S7 82.13(5) . 3_667 ?
S20 Cs3 P2 136.89(5) . . ?
S23 Cs3 P2 29.08(5) . . ?
S8 Cs3 P2 157.64(5) 4_666 . ?
S19 Cs3 P2 73.10(5) . . ?
S3 Cs3 P2 91.07(5) 2_557 . ?
S14 Cs3 P2 30.70(5) . . ?
S23 Cs3 P2 95.34(5) 3_667 . ?
S4 Cs3 P2 134.60(5) . . ?
S7 Cs3 P2 104.91(5) 3_667 . ?
S20 Cs3 P1 87.67(5) . 2_557 ?
S23 Cs3 P1 90.69(5) . 2_557 ?
S8 Cs3 P1 89.31(5) 4_666 2_557 ?
S19 Cs3 P1 138.56(5) . 2_557 ?
S3 Cs3 P1 30.24(5) 2_557 2_557 ?
S14 Cs3 P1 96.51(5) . 2_557 ?
S23 Cs3 P1 139.38(5) 3_667 2_557 ?
S4 Cs3 P1 29.22(4) . 2_557 ?
S7 Cs3 P1 89.55(5) 3_667 2_557 ?
P2 Cs3 P1 105.38(5) . 2_557 ?
S20 Cs3 Ta1 94.25(4) . . ?
S23 Cs3 Ta1 73.79(4) . . ?
S8 Cs3 Ta1 135.82(4) 4_666 . ?
S19 Cs3 Ta1 29.30(3) . . ?
S3 Cs3 Ta1 130.42(4) 2_557 . ?
S14 Cs3 Ta1 33.08(3) . . ?
S23 Cs3 Ta1 92.54(5) 3_667 . ?
S4 Cs3 Ta1 143.16(4) . . ?
S7 Cs3 Ta1 134.38(4) 3_667 . ?
P2 Cs3 Ta1 44.97(3) . . ?
P1 Cs3 Ta1 126.73(4) 2_557 . ?
S2 Cs4 S16 146.92(6) 4_565 1_554 ?
S2 Cs4 S1 135.56(6) 4_565 . ?
S16 Cs4 S1 54.50(5) 1_554 . ?
S2 Cs4 S15 66.54(5) 4_565 3_566 ?
S16 Cs4 S15 122.40(5) 1_554 3_566 ?
S1 Cs4 S15 149.24(5) . 3_566 ?
S2 Cs4 S15 155.32(6) 4_565 . ?
S16 Cs4 S15 57.26(5) 1_554 . ?
S1 Cs4 S15 53.98(5) . . ?
S15 Cs4 S15 97.10(5) 3_566 . ?
S2 Cs4 S22 114.50(6) 4_565 1_554 ?
S16 Cs4 S22 58.81(5) 1_554 1_554 ?
S1 Cs4 S22 108.16(6) . 1_554 ?
S15 Cs4 S22 64.12(5) 3_566 1_554 ?
S15 Cs4 S22 70.08(6) . 1_554 ?
S2 Cs4 S12 118.48(6) 4_565 . ?
S16 Cs4 S12 83.59(5) 1_554 . ?
S1 Cs4 S12 31.88(5) . . ?
S15 Cs4 S12 125.76(5) 3_566 . ?
S15 Cs4 S12 55.08(5) . . ?
S22 Cs4 S12 124.60(6) 1_554 . ?
S2 Cs4 S10 48.75(5) 4_565 4_565 ?
S16 Cs4 S10 105.52(6) 1_554 4_565 ?
S1 Cs4 S10 150.01(5) . 4_565 ?
S15 Cs4 S10 58.44(5) 3_566 4_565 ?
S15 Cs4 S10 138.85(5) . 4_565 ?
S22 Cs4 S10 69.39(6) 1_554 4_565 ?
S12 Cs4 S10 165.99(5) . 4_565 ?
S2 Cs4 S19 58.82(5) 4_565 4_565 ?
S16 Cs4 S19 88.91(5) 1_554 4_565 ?
S1 Cs4 S19 104.52(5) . 4_565 ?
S15 Cs4 S19 106.02(5) 3_566 4_565 ?
S15 Cs4 S19 145.87(5) . 4_565 ?
S22 Cs4 S19 97.68(6) 1_554 4_565 ?
S12 Cs4 S19 122.57(5) . 4_565 ?
S10 Cs4 S19 48.57(4) 4_565 4_565 ?
S2 Cs4 S22 94.50(6) 4_565 3_567 ?
S16 Cs4 S22 118.53(6) 1_554 3_567 ?
S1 Cs4 S22 87.09(5) . 3_567 ?
S15 Cs4 S22 67.52(5) 3_566 3_567 ?
S15 Cs4 S22 61.36(5) . 3_567 ?
S22 Cs4 S22 103.45(5) 1_554 3_567 ?
S12 Cs4 S22 58.33(5) . 3_567 ?
S10 Cs4 S22 122.85(5) 4_565 3_567 ?
S19 Cs4 S22 151.38(6) 4_565 3_567 ?
S2 Cs4 S20 53.21(5) 4_565 4_565 ?
S16 Cs4 S20 120.91(5) 1_554 4_565 ?
S1 Cs4 S20 82.36(5) . 4_565 ?
S15 Cs4 S20 115.17(5) 3_566 4_565 ?
S15 Cs4 S20 128.29(5) . 4_565 ?
S22 Cs4 S20 159.95(6) 1_554 4_565 ?
S12 Cs4 S20 73.22(5) . 4_565 ?
S10 Cs4 S20 92.85(5) 4_565 4_565 ?
S19 Cs4 S20 62.70(5) 4_565 4_565 ?
S22 Cs4 S20 93.90(5) 3_567 4_565 ?
S2 Cs4 S21 68.12(6) 4_565 4_565 ?
S16 Cs4 S21 133.85(6) 1_554 4_565 ?
S1 Cs4 S21 79.36(6) . 4_565 ?
S15 Cs4 S21 96.16(5) 3_566 4_565 ?
S15 Cs4 S21 96.98(6) . 4_565 ?
S22 Cs4 S21 153.60(5) 1_554 4_565 ?
S12 Cs4 S21 51.64(6) . 4_565 ?
S10 Cs4 S21 116.72(6) 4_565 4_565 ?
S19 Cs4 S21 104.95(5) 4_565 4_565 ?
S22 Cs4 S21 50.81(5) 3_567 4_565 ?
S20 Cs4 S21 43.22(5) 4_565 4_565 ?
S24 P1 S4 112.18(17) . 2_547 ?
S24 P1 S21 117.8(2) . . ?
S4 P1 S21 111.16(14) 2_547 . ?
S24 P1 S3 115.45(17) . . ?
S4 P1 S3 101.78(14) 2_547 . ?
S21 P1 S3 96.50(13) . . ?
S24 P1 Cs3 79.26(17) . 2_547 ?
S4 P1 Cs3 68.86(9) 2_547 2_547 ?
S21 P1 Cs3 159.24(12) . 2_547 ?
S3 P1 Cs3 64.01(9) . 2_547 ?
S24 P1 Cs2 54.96(11) . 4_666 ?
S4 P1 Cs2 144.00(11) 2_547 4_666 ?
S21 P1 Cs2 103.79(11) . 4_666 ?
S3 P1 Cs2 65.09(9) . 4_666 ?
Cs3 P1 Cs2 75.43(4) 2_547 4_666 ?
S23 P2 S10 114.29(13) . 2_556 ?
S23 P2 S7 114.30(15) . . ?
S10 P2 S7 113.65(13) 2_556 . ?
S23 P2 S14 115.45(14) . . ?
S10 P2 S14 100.70(13) 2_556 . ?
S7 P2 S14 96.40(12) . . ?
S23 P2 Cs3 62.54(9) . . ?
S10 P2 Cs3 160.37(11) 2_556 . ?
S7 P2 Cs3 83.64(9) . . ?
S14 P2 Cs3 66.78(8) . . ?
S23 P2 Cs2 63.57(10) . 3_567 ?
S10 P2 Cs2 84.46(9) 2_556 3_567 ?
S7 P2 Cs2 158.84(10) . 3_567 ?
S14 P2 Cs2 68.35(8) . 3_567 ?
Cs3 P2 Cs2 76.92(4) . 3_567 ?
S18 P3 S13 114.68(15) . . ?
S18 P3 S20 105.35(12) . . ?
S13 P3 S20 111.77(14) . . ?
S18 P3 S2 113.37(13) . . ?
S13 P3 S2 100.31(12) . . ?
S20 P3 S2 111.57(14) . . ?
S15 P4 S11 112.22(13) 1_556 . ?
S15 P4 S17 102.75(12) 1_556 1_556 ?
S11 P4 S17 116.86(14) . 1_556 ?
S15 P4 S16 115.28(14) 1_556 . ?
S11 P4 S16 99.10(12) . . ?
S17 P4 S16 111.26(13) 1_556 . ?
S15 P4 Cs1 92.39(9) 1_556 1_556 ?
S11 P4 Cs1 60.14(8) . 1_556 ?
S17 P4 Cs1 67.80(9) 1_556 1_556 ?
S16 P4 Cs1 150.99(11) . 1_556 ?
S12 S1 Ta2 67.59(8) . . ?
S12 S1 Ta1 65.40(8) . . ?
Ta2 S1 Ta1 89.25(7) . . ?
S12 S1 Cs4 80.64(9) . . ?
Ta2 S1 Cs4 130.60(8) . . ?
Ta1 S1 Cs4 111.24(7) . . ?
P3 S2 Ta2 91.47(10) . . ?
P3 S2 Cs4 108.59(10) . 4_666 ?
Ta2 S2 Cs4 114.44(8) . 4_666 ?
P3 S2 Cs1 103.88(10) . 2_546 ?
Ta2 S2 Cs1 93.85(7) . 2_546 ?
Cs4 S2 Cs1 135.57(7) 4_666 2_546 ?
P1 S3 Ta4 91.71(10) . . ?
P1 S3 Cs3 85.75(9) . 2_547 ?
Ta4 S3 Cs3 177.46(9) . 2_547 ?
P1 S3 Cs2 85.17(10) . 4_666 ?
Ta4 S3 Cs2 94.88(7) . 4_666 ?
Cs3 S3 Cs2 84.96(5) 2_547 4_666 ?
P1 S3 Cs1 87.67(10) . 4_566 ?
Ta4 S3 Cs1 98.46(7) . 4_566 ?
Cs3 S3 Cs1 81.42(5) 2_547 4_566 ?
Cs2 S3 Cs1 165.04(6) 4_666 4_566 ?
P1 S4 Ta3 110.98(12) 2_557 . ?
P1 S4 Cs1 112.61(11) 2_557 3_667 ?
Ta3 S4 Cs1 116.36(7) . 3_667 ?
P1 S4 Cs3 81.92(9) 2_557 . ?
Ta3 S4 Cs3 140.47(8) . . ?
Cs1 S4 Cs3 89.73(6) 3_667 . ?
Ta4 S5 Ta3 88.85(7) . . ?
Ta4 S5 Cs2 104.15(7) . 4_666 ?
Ta3 S5 Cs2 105.55(7) . 4_666 ?
S9 S6 Ta3 68.34(8) . . ?
S9 S6 Ta4 66.01(9) . . ?
Ta3 S6 Ta4 87.75(7) . . ?
S9 S6 Cs2 98.45(10) . . ?
Ta3 S6 Cs2 136.17(9) . . ?
Ta4 S6 Cs2 126.20(7) . . ?
P2 S7 Ta1 92.66(10) . . ?
P2 S7 Cs1 120.48(10) . . ?
Ta1 S7 Cs1 115.10(7) . . ?
P2 S7 Cs3 91.67(9) . 3_667 ?
Ta1 S7 Cs3 151.52(8) . 3_667 ?
Cs1 S7 Cs3 86.41(5) . 3_667 ?
Ta2 S8 Cs1 102.28(8) . 2_546 ?
Ta2 S8 Cs3 148.91(10) . 4_565 ?
Cs1 S8 Cs3 92.31(5) 2_546 4_565 ?
S6 S9 Ta4 66.54(9) . . ?
S6 S9 Ta3 63.67(8) . . ?
Ta4 S9 Ta3 86.02(7) . . ?
P2 S10 Ta2 113.02(11) 2_546 . ?
P2 S10 Cs4 136.79(10) 2_546 4_666 ?
Ta2 S10 Cs4 95.81(6) . 4_666 ?
P4 S11 Ta3 90.22(10) . . ?
P4 S11 Cs1 89.20(9) . 1_556 ?
Ta3 S11 Cs1 175.24(10) . 1_556 ?
P4 S11 Cs1 148.26(12) . 3_667 ?
Ta3 S11 Cs1 108.33(7) . 3_667 ?
Cs1 S11 Cs1 70.17(5) 1_556 3_667 ?
S1 S12 Ta1 66.73(9) . . ?
S1 S12 Ta2 64.25(8) . . ?
Ta1 S12 Ta2 88.38(7) . . ?
S1 S12 Cs4 67.48(8) . . ?
Ta1 S12 Cs4 104.79(7) . . ?
Ta2 S12 Cs4 118.94(7) . . ?
P3 S13 Ta2 91.17(10) . . ?
P3 S13 Cs2 97.80(10) . . ?
Ta2 S13 Cs2 144.01(9) . . ?
P2 S14 Ta1 92.86(10) . . ?
P2 S14 Cs3 82.52(9) . . ?
Ta1 S14 Cs3 91.69(7) . . ?
P2 S14 Cs2 82.10(8) . 3_567 ?
Ta1 S14 Cs2 173.51(9) . 3_567 ?
Cs3 S14 Cs2 83.63(5) . 3_567 ?
P4 S15 Ta1 88.89(9) 1_554 . ?
P4 S15 Cs4 121.95(10) 1_554 3_566 ?
Ta1 S15 Cs4 147.51(7) . 3_566 ?
P4 S15 Cs4 92.68(9) 1_554 . ?
Ta1 S15 Cs4 107.58(7) . . ?
Cs4 S15 Cs4 82.90(5) 3_566 . ?
P4 S16 Ta3 90.61(9) . . ?
P4 S16 Cs4 94.63(10) . 1_556 ?
Ta3 S16 Cs4 98.89(7) . 1_556 ?
P4 S16 Cs2 94.01(10) . 4_666 ?
Ta3 S16 Cs2 110.76(7) . 4_666 ?
Cs4 S16 Cs2 148.97(6) 1_556 4_666 ?
P4 S17 Ta1 89.24(9) 1_554 . ?
P4 S17 Cs1 81.85(9) 1_554 . ?
Ta1 S17 Cs1 104.59(6) . . ?
P4 S17 Cs2 91.01(9) 1_554 4_665 ?
Ta1 S17 Cs2 135.23(8) . 4_665 ?
Cs1 S17 Cs2 119.75(6) . 4_665 ?
P3 S18 Ta4 87.92(10) . . ?
P3 S18 Cs1 137.98(12) . 4_566 ?
Ta4 S18 Cs1 109.07(7) . 4_566 ?
P3 S18 Cs2 93.78(11) . . ?
Ta4 S18 Cs2 106.39(7) . . ?
Cs1 S18 Cs2 116.12(6) 4_566 . ?
Ta1 S19 Ta2 88.60(7) . . ?
Ta1 S19 Cs3 96.61(7) . . ?
Ta2 S19 Cs3 119.73(8) . . ?
Ta1 S19 Cs4 166.21(9) . 4_666 ?
Ta2 S19 Cs4 92.00(6) . 4_666 ?
Cs3 S19 Cs4 95.06(5) . 4_666 ?
P3 S20 Ta4 91.02(10) . . ?
P3 S20 Cs3 115.21(10) . . ?
Ta4 S20 Cs3 136.25(8) . . ?
P3 S20 Cs4 86.56(10) . 4_666 ?
Ta4 S20 Cs4 120.62(8) . 4_666 ?
Cs3 S20 Cs4 96.52(6) . 4_666 ?
P1 S21 Ta4 93.27(11) . . ?
P1 S21 Cs4 143.03(11) . 4_666 ?
Ta4 S21 Cs4 121.78(9) . 4_666 ?
Ta3 S22 Cs4 100.58(8) . 1_556 ?
Ta3 S22 Cs4 126.50(10) . 3_567 ?
Cs4 S22 Cs4 76.55(5) 1_556 3_567 ?
P2 S23 Cs3 88.37(10) . . ?
P2 S23 Cs2 88.39(11) . 3_567 ?
Cs3 S23 Cs2 88.43(6) . 3_567 ?
P2 S23 Cs3 98.94(11) . 3_667 ?
Cs3 S23 Cs3 88.87(6) . 3_667 ?
Cs2 S23 Cs3 172.11(7) 3_567 3_667 ?
P1 S24 Cs2 97.80(13) . 4_666 ?

loop_
_geom_bond_atom_site_label_1
_geom_bond_atom_site_label_2
_geom_bond_distance
_geom_bond_site_symmetry_2
_geom_bond_publ_flag
Ta2 S8 2.180(2) . ?
Ta2 S1 2.490(2) . ?
Ta2 S2 2.523(2) . ?
Ta2 S13 2.544(2) . ?
Ta2 S12 2.555(2) . ?
Ta2 S10 2.575(2) . ?
Ta2 S19 2.786(2) . ?
Ta2 Cs1 4.4339(10) 2_546 ?
Ta3 S22 2.183(2) . ?
Ta3 S6 2.481(2) . ?
Ta3 S16 2.527(2) . ?
Ta3 S4 2.551(2) . ?
Ta3 S11 2.558(2) . ?
Ta3 S9 2.573(2) . ?
Ta3 S5 2.726(2) . ?
Ta4 S5 2.243(2) . ?
Ta4 S21 2.469(2) . ?
Ta4 S3 2.493(2) . ?
Ta4 S9 2.551(2) . ?
Ta4 S6 2.562(2) . ?
Ta4 S20 2.580(2) . ?
Ta4 S18 2.703(2) . ?
Ta1 S19 2.254(2) . ?
Ta1 S14 2.499(2) . ?
Ta1 S7 2.522(2) . ?
Ta1 S12 2.524(2) . ?
Ta1 S1 2.551(2) . ?
Ta1 S17 2.616(2) . ?
Ta1 S15 2.633(2) . ?
Ta1 Cs3 4.5758(14) . ?
Cs1 S4 3.359(3) 3_667 ?
Cs1 S8 3.425(2) 2_556 ?
Cs1 S7 3.470(2) . ?
Cs1 S11 3.475(2) 1_554 ?
Cs1 S2 3.481(2) 2_556 ?
Cs1 S18 3.568(2) 4_665 ?
Cs1 S11 3.612(2) 3_667 ?
Cs1 S17 3.748(2) . ?
Cs1 P4 4.007(2) 1_554 ?
Cs1 Cs1 4.0756(14) 3_666 ?
Cs1 S3 4.134(3) 4_665 ?
Cs1 Ta2 4.4339(9) 2_556 ?
Cs2 S24 3.492(3) 4_565 ?
Cs2 S6 3.594(3) . ?
Cs2 S16 3.665(2) 4_565 ?
Cs2 S5 3.684(2) 4_565 ?
Cs2 S23 3.758(3) 3_567 ?
Cs2 S17 3.781(2) 4_566 ?
Cs2 S3 3.846(3) 4_565 ?
Cs2 S14 3.937(2) 3_567 ?
Cs2 S13 3.957(3) . ?
Cs2 S18 4.099(3) . ?
Cs2 P2 4.195(2) 3_567 ?
Cs2 P1 4.226(2) 4_565 ?
Cs3 S20 3.557(2) . ?
Cs3 S23 3.602(2) . ?
Cs3 S8 3.715(2) 4_666 ?
Cs3 S19 3.731(2) . ?
Cs3 S3 3.755(2) 2_557 ?
Cs3 S14 3.760(3) . ?
Cs3 S23 3.846(3) 3_667 ?
Cs3 S4 3.924(2) . ?
Cs3 S7 4.034(3) 3_667 ?
Cs3 P2 4.057(2) . ?
Cs3 P1 4.166(3) 2_557 ?
Cs4 S2 3.352(2) 4_565 ?
Cs4 S16 3.577(2) 1_554 ?
Cs4 S1 3.602(3) . ?
Cs4 S15 3.633(2) 3_566 ?
Cs4 S15 3.659(3) . ?
Cs4 S22 3.767(3) 1_554 ?
Cs4 S12 3.847(3) . ?
Cs4 S10 3.987(3) 4_565 ?
Cs4 S19 4.007(2) 4_565 ?
Cs4 S22 4.019(3) 3_567 ?
Cs4 S20 4.082(3) 4_565 ?
Cs4 S21 4.143(3) 4_565 ?
P1 S24 1.952(4) . ?
P1 S4 2.054(3) 2_547 ?
P1 S21 2.067(3) . ?
P1 S3 2.104(3) . ?
P1 Cs3 4.166(3) 2_547 ?
P1 Cs2 4.226(2) 4_666 ?
P2 S23 1.973(3) . ?
P2 S10 2.068(3) 2_556 ?
P2 S7 2.070(3) . ?
P2 S14 2.089(3) . ?
P2 Cs2 4.195(2) 3_567 ?
P3 S18 2.031(3) . ?
P3 S13 2.042(3) . ?
P3 S20 2.047(3) . ?
P3 S2 2.055(3) . ?
P4 S15 2.041(3) 1_556 ?
P4 S11 2.044(3) . ?
P4 S17 2.046(3) 1_556 ?
P4 S16 2.065(3) . ?
P4 Cs1 4.007(2) 1_556 ?
S1 S12 2.059(3) . ?
S2 Cs4 3.352(2) 4_666 ?
S2 Cs1 3.481(2) 2_546 ?
S3 Cs3 3.755(2) 2_547 ?
S3 Cs2 3.846(3) 4_666 ?
S3 Cs1 4.134(3) 4_566 ?
S4 P1 2.054(3) 2_557 ?
S4 Cs1 3.359(3) 3_667 ?
S5 Cs2 3.684(2) 4_666 ?
S6 S9 2.057(3) . ?
S7 Cs3 4.034(3) 3_667 ?
S8 Cs1 3.425(2) 2_546 ?
S8 Cs3 3.715(2) 4_565 ?
S10 P2 2.068(3) 2_546 ?
S10 Cs4 3.987(3) 4_666 ?
S11 Cs1 3.475(2) 1_556 ?
S11 Cs1 3.612(2) 3_667 ?
S14 Cs2 3.937(2) 3_567 ?
S15 P4 2.041(3) 1_554 ?
S15 Cs4 3.633(2) 3_566 ?
S16 Cs4 3.577(2) 1_556 ?
S16 Cs2 3.665(2) 4_666 ?
S17 P4 2.046(3) 1_554 ?
S17 Cs2 3.781(2) 4_665 ?
S18 Cs1 3.568(2) 4_566 ?
S19 Cs4 4.007(2) 4_666 ?
S20 Cs4 4.082(3) 4_666 ?
S21 Cs4 4.144(3) 4_666 ?
S22 Cs4 3.767(3) 1_556 ?
S22 Cs4 4.019(3) 3_567 ?
S23 Cs2 3.758(3) 3_567 ?
S23 Cs3 3.846(3) 3_667 ?
S24 Cs2 3.492(3) 4_666 ?
